data_4335579
loop_
_publ_author_name
'Rosario M. P. Colodrero'
'Giasemi K. Angeli'
'Montse Bazaga-Garcia'
'Pascual Olivera-Pastor'
'Didier Villemin'
'Enrique R. Losilla'
'Estefania Q. Martos'
'Gary B. Hix'
'Miguel A. G. Aranda'
'Konstantinos D. Demadis'
'Aurelio Cabeza'

_publ_contact_author_address
;Dpto Qu\'imica Inorg\'anica, Cristalograf\'ia y Mineralog\'ia
Facultad de Ciencias, Campus de Teatinos s/n
29071 M\'alaga
Spain
;
_publ_contact_author_email aurelio@uma.es
_publ_contact_author_fax +34952131870
_publ_contact_author_name 'A. Cabeza'
_publ_contact_author_phone +34952131874
_publ_section_title
;
 Structural Variability in Multifunctional Metal
 Xylenediaminetetraphosphonate Hybrids
;
_journal_name_full 'Inorganic Chemistry'
_journal_page_first 8770
_journal_page_last 8783
_journal_paper_doi 10.1021/ic400951s
_journal_volume 52
_journal_year 2013
_chemical_formula_sum 'C12 Mg N2 O13 P4'
_chemical_formula_weight 528.33
_space_group_IT_number 62
_symmetry_cell_setting orthorhombic
_symmetry_Int_Tables_number 62
_symmetry_space_group_name_Hall '-P 2bc 2a'
_symmetry_space_group_name_H-M 'P m n b'
_audit_author_name Mg-(m-H6L)
_audit_creation_date 2013-04-03T14:24
_audit_creation_method 'from EXP file using GSAS2CIF'
_audit_update_record ' 2013-04-03T14:24  Initial CIF as created by GSAS2CIF'
_cell_angle_alpha 90.0
_cell_angle_beta 90.0
_cell_angle_gamma 90.0
_cell_formula_units_Z 4
_cell_length_a 22.2825(7)
_cell_length_b 10.0310(4)
_cell_length_c 8.55695(30)
_cell_measurement_temperature 293
_cell_volume 1912.61(12)
_computing_structure_refinement GSAS
_diffrn_radiation_probe x-ray
_diffrn_radiation_type synchrotron
_diffrn_radiation_wavelength 0.2998
_exptl_absorpt_correction_T_max 1.00000
_exptl_absorpt_correction_T_min 1.00000
_exptl_absorpt_process_details
;   GSAS Absorption/surface roughness correction: function number 0
 No correction is applied.
;
_pd_calc_method 'Rietveld Refinement'
_pd_meas_2theta_range_inc 0.002
_pd_meas_2theta_range_max 30.956001
_pd_meas_2theta_range_min 0.002
_pd_phase_name Mg-(m-H6L)
_pd_proc_2theta_range_inc 0.002
_pd_proc_2theta_range_max 30.950001
_pd_proc_2theta_range_min -0.004
_pd_proc_info_datetime 2013-04-03T14:24:12
_pd_proc_ls_background_function
;   GSAS Background function number 1 with  8 terms.
 Shifted Chebyshev function of 1st kind
      1:    150.396     2:   -18.9268     3:   -17.8804     4:    30.9120    
      5:   -21.7325     6:    2.34702     7:    4.36267     8:   -7.87177    
;
_pd_proc_ls_peak_cutoff 0.00500
_pd_proc_ls_pref_orient_corr
;   March-Dollase
 AXIS  1 Ratio=   0.99283  h= 1.000  k= 0.000  l= 0.000
 Prefered orientation correction range: Min=   0.98927, Max=   1.02181
;
_pd_proc_ls_profile_function
;
 CW Profile function number 3 with  19 terms
 Pseudovoigt profile coefficients as parameterized in
 P. Thompson, D.E. Cox & J.B. Hastings (1987). J. Appl. Cryst.,20,79-83.
 Asymmetry correction of L.W. Finger, D.E. Cox & A. P. Jephcoat (1994).
 J. Appl. Cryst.,27,892-900.
 Peak tails are ignored  where the intensity is below 0.0050 times the peak
   Aniso. broadening axis   0.0   0.0   1.0
;
_pd_proc_ls_prof_R_factor 0.0599
_pd_proc_ls_prof_wR_expected 0.0414
_pd_proc_ls_prof_wR_factor 0.0771
_refine_ls_goodness_of_fit_all 1.98
_refine_ls_matrix_type full
_refine_ls_number_parameters 64
_refine_ls_number_restraints 37
_refine_ls_R_Fsqd_factor 0.08241
_refine_ls_shift/su_max 0.05
_refine_ls_shift/su_mean 0.01
_reflns_d_resolution_high 1.379
_reflns_d_resolution_low 6.510
_reflns_limit_h_max 16
_reflns_limit_h_min 0
_reflns_limit_k_max 7
_reflns_limit_k_min 0
_reflns_limit_l_max 6
_reflns_limit_l_min 0
_reflns_number_total 399
_cod_data_source_file ic400951s_si_002_4.cif
_cod_data_source_block Mg-(m-H6L)_publ
_cod_original_cell_volume 1912.61(16)
_cod_database_code 4335579

loop_
_symmetry_equiv_pos_site_id
_symmetry_equiv_pos_as_xyz
1 +x,+y,+z
2 -x+1/2,+y,+z
3 +x+1/2,-y+1/2,+z+1/2
4 -x,-y+1/2,+z+1/2
-1 -x,-y,-z
-2 +x+1/2,-y,-z
-3 -x+1/2,+y+1/2,-z+1/2
-4 +x,+y+1/2,-z+1/2

loop_
_atom_site_type_symbol
_atom_site_label
_atom_site_fract_x
_atom_site_fract_y
_atom_site_fract_z
_atom_site_occupancy
_atom_site_thermal_displace_type
_atom_site_U_iso_or_equiv
_atom_site_symmetry_multiplicity
Mg Mg 0.5 0.5 0.0 1.0 Uiso 0.015 4
P P1 0.47749(17) 0.2948(4) 0.3110(5) 1.0 Uiso 0.015 8
P P2 0.64135(18) 0.4074(4) 0.1303(5) 1.0 Uiso 0.015 8
O O1 0.47817(32) 0.3423(7) 0.1406(6) 1.0 Uiso 0.015 8
O O2 0.48271(30) 0.1444(4) 0.3183(8) 1.0 Uiso 0.015 8
O O3 0.41827(26) 0.3390(7) 0.3937(9) 1.0 Uiso 0.015 8
C C1 0.53865(25) 0.3770(7) 0.4124(10) 1.0 Uiso 0.015 8
O O4 0.69261(24) 0.4908(6) 0.2059(7) 1.0 Uiso 0.015 8
O O5 0.66356(31) 0.3275(6) -0.0137(6) 1.0 Uiso 0.015 8
O O6 0.58853(26) 0.4984(6) 0.0944(9) 1.0 Uiso 0.015 8
C C2 0.6197(4) 0.2738(6) 0.2641(7) 1.0 Uiso 0.015 8
N N1 0.59644(26) 0.3027(7) 0.4237(7) 1.0 Uiso 0.015 8
C C3 0.64056(32) 0.3726(8) 0.5257(10) 1.0 Uiso 0.015 8
C C4 0.69592(9) 0.2871(8) 0.5499(15) 1.0 Uiso 0.015 8
C C5 0.75 0.3483(12) 0.5138(22) 1.0 Uiso 0.015 4
C C6 0.69585(9) 0.1618(9) 0.6219(16) 1.0 Uiso 0.015 8
C C7 0.75 0.1035(12) 0.6683(18) 1.0 Uiso 0.015 4
O Ow1 0.75 0.1822(12) 0.0486(13) 1.0 Uiso 0.015 4

loop_
_atom_type_symbol
_atom_type_number_in_cell
_atom_type_scat_dispersion_real
_atom_type_scat_dispersion_imag
_atom_type_scat_Cromer_Mann_a1
_atom_type_scat_Cromer_Mann_a2
_atom_type_scat_Cromer_Mann_a3
_atom_type_scat_Cromer_Mann_a4
_atom_type_scat_Cromer_Mann_b1
_atom_type_scat_Cromer_Mann_b2
_atom_type_scat_Cromer_Mann_b3
_atom_type_scat_Cromer_Mann_b4
_atom_type_scat_Cromer_Mann_c
_atom_type_scat_source
Mg 4.0 -0.004 0.006 5.42040 2.82750 2.17350 79.2611 1.22690 0.38080 2.30730 7.19370 0.85840 International_Tables_Vol_C
P 16.0 0.001 0.016 6.43450 1.90670 4.17910 27.1570 1.78000 0.52600 1.49080 68.1645 1.11490 International_Tables_Vol_C
O 52.0 -0.004 0.001 3.04850 13.2771 2.28680 5.70110 1.54630 0.32390 0.86700 32.9089 0.25080 International_Tables_Vol_C
C 48.0 -0.002 0.000 2.31000 20.8439 1.02000 10.2075 1.58860 0.56870 0.86500 51.6512 0.21560 International_Tables_Vol_C
N 8.0 -0.003 0.000 12.2126 0.00570 3.13220 9.89330 2.01250 28.9975 1.16630 0.58260 -11.529 International_Tables_Vol_C

loop_
_geom_angle_atom_site_label_1
_geom_angle_atom_site_label_2
_geom_angle_atom_site_label_3
_geom_angle
_geom_angle_site_symmetry_1
_geom_angle_site_symmetry_3
_geom_angle_publ_flag
O1 Mg O1 180.0 1_555 -1_665 n
O1 Mg O2 86.98(25) 1_555 4_654 n
O1 Mg O2 93.02(25) 1_555 -4_566 n
O1 Mg O6 89.50(24) 1_555 1_555 n
O1 Mg O6 90.50(24) 1_555 -1_665 n
O1 Mg O2 93.02(25) -1_665 4_654 n
O1 Mg O2 86.98(25) -1_665 -4_566 n
O1 Mg O6 90.50(24) -1_665 1_555 n
O1 Mg O6 89.50(24) -1_665 -1_665 n
O2 Mg O2 180.0 4_654 -4_566 n
O2 Mg O6 95.89(22) 4_654 1_555 n
O2 Mg O6 84.11(22) 4_654 -1_665 n
O2 Mg O6 84.11(22) -4_566 1_555 n
O2 Mg O6 95.89(22) -4_566 -1_665 n
O6 Mg O6 180.0 1_555 -1_665 n
O1 P1 O2 110.4(4) 1_555 1_555 n
O1 P1 O3 110.5(4) 1_555 1_555 n
O1 P1 C1 107.8(4) 1_555 1_555 n
O2 P1 O3 109.2(4) 1_555 1_555 n
O2 P1 C1 112.05(34) 1_555 1_555 n
O3 P1 C1 106.8(4) 1_555 1_555 n
O4 P2 O5 111.9(4) 1_555 1_555 n
O4 P2 O6 109.2(4) 1_555 1_555 n
O4 P2 C2 109.1(4) 1_555 1_555 n
O5 P2 O6 113.4(4) 1_555 1_555 n
O5 P2 C2 101.68(34) 1_555 1_555 n
O6 P2 C2 111.3(4) 1_555 1_555 n
Mg O1 P1 143.3(5) 1_555 1_555 n
Mg O2 P1 135.4(4) 4_655 1_555 n
P1 C1 N1 116.9(4) 1_555 1_555 n
Mg O6 P2 142.9(5) 1_555 1_555 n
P2 C2 N1 121.6(4) 1_555 1_555 n
C1 N1 C2 109.8(5) 1_555 1_555 n
C1 N1 C3 111.9(5) 1_555 1_555 n
C2 N1 C3 113.5(5) 1_555 1_555 n
N1 C3 C4 110.5(5) 1_555 1_555 n
C3 C4 C5 115.2(6) 1_555 1_555 n
C3 C4 C6 124.5(5) 1_555 1_555 n
C5 C4 C6 119.74(33) 1_555 1_555 n
C4 C5 C4 120.6(5) 1_555 2_655 n
C4 C6 C7 119.9(4) 1_555 1_555 n
C6 C7 C6 119.3(5) 1_555 2_655 n

loop_
_geom_bond_atom_site_label_1
_geom_bond_atom_site_label_2
_geom_bond_distance
_geom_bond_site_symmetry_2
_geom_bond_publ_flag
Mg O1 2.046(6) 1_555 n
Mg O1 2.046(6) -1_665 n
Mg O2 2.159(6) 4_654 n
Mg O2 2.159(6) -4_555 n
Mg O6 2.132(6) 1_555 n
Mg O6 2.132(6) -1_665 n
P1 O1 1.5343(35) 1_555 n
P1 O2 1.5143(35) 1_555 n
P1 O3 1.562(4) 1_555 n
P1 C1 1.814(4) 1_555 n
P2 O4 1.556(4) 1_555 n
P2 O5 1.551(4) 1_555 n
P2 O6 1.520(4) 1_555 n
P2 C2 1.827(4) 1_555 n
O1 Mg 2.046(6) 1_555 n
O1 P1 1.5343(35) 1_555 n
O2 Mg 2.159(6) 4_655 n
O2 P1 1.5143(35) 1_555 n
O3 P1 1.562(4) 1_555 n
C1 P1 1.814(4) 1_555 n
C1 N1 1.491(4) 1_555 n
O4 P2 1.556(4) 1_555 n
O5 P2 1.551(4) 1_555 n
O6 Mg 2.132(6) 1_555 n
O6 P2 1.520(4) 1_555 n
C2 P2 1.827(4) 1_555 n
C2 N1 1.489(4) 1_555 n
N1 C1 1.491(4) 1_555 n
N1 C2 1.489(4) 1_555 n
N1 C3 1.490(4) 1_555 n
C3 N1 1.490(4) 1_555 n
C3 C4 1.516(4) 1_555 n
C4 C3 1.516(4) 1_555 n
C4 C5 1.3870(34) 1_555 n
C4 C6 1.401(4) 1_555 n
C5 C4 1.3870(34) 1_555 n
C5 C4 1.3870(34) 2_655 n
C6 C4 1.401(4) 1_555 n
C6 C7 1.3980(34) 1_555 n
C7 C6 1.3980(34) 1_555 n
C7 C6 1.3980(34) 2_655 n
